data_7116039
loop_
_publ_author_name
'Debasish Ghorai'
'Joyanta Choudhury'

_publ_section_title
;
 Exploring a unique reactivity of N-heterocyclic carbenes (NHC) in
 rhodium(III)-catalyzed intermolecular C-H activation/annulation
;
_journal_name_full Chem.Commun.
_journal_page_first 15159
_journal_paper_doi 10.1039/C4cc07170K
_journal_volume 50
_journal_year 2014
_chemical_formula_sum 'C27 H19 F3 N2 O3 S'
_chemical_formula_weight 508.50
_chemical_name_systematic
;
 ?
;
_space_group_IT_number 14
_symmetry_cell_setting monoclinic
_symmetry_space_group_name_Hall '-P 2ybc'
_symmetry_space_group_name_H-M 'P 1 21/c 1'
_atom_sites_solution_hydrogens geom
_atom_sites_solution_primary direct
_atom_sites_solution_secondary difmap
_audit_creation_method SHELXL-97
_cell_angle_alpha 90.00
_cell_angle_beta 100.609(2)
_cell_angle_gamma 90.00
_cell_formula_units_Z 4
_cell_length_a 14.0991(12)
_cell_length_b 7.9225(7)
_cell_length_c 21.8819(17)
_cell_measurement_reflns_used 4124
_cell_measurement_temperature 293(2)
_cell_measurement_theta_max 24.78
_cell_measurement_theta_min 2.60
_cell_volume 2402.4(3)
_computing_structure_refinement 'SHELXL-97 (Sheldrick, 2008)'
_diffrn_ambient_temperature 293(2)
_diffrn_measured_fraction_theta_full 0.998
_diffrn_measured_fraction_theta_max 0.998
_diffrn_measurement_device_type 'Bruker P4'
_diffrn_measurement_method '\w scans'
_diffrn_radiation_monochromator graphite
_diffrn_radiation_source 'fine-focus sealed tube'
_diffrn_radiation_type MoK\a
_diffrn_radiation_wavelength 0.71073
_diffrn_reflns_av_R_equivalents 0.0934
_diffrn_reflns_av_sigmaI/netI 0.0340
_diffrn_reflns_limit_h_max 16
_diffrn_reflns_limit_h_min -16
_diffrn_reflns_limit_k_max 9
_diffrn_reflns_limit_k_min -9
_diffrn_reflns_limit_l_max 25
_diffrn_reflns_limit_l_min -25
_diffrn_reflns_number 67165
_diffrn_reflns_theta_full 24.78
_diffrn_reflns_theta_max 24.78
_diffrn_reflns_theta_min 2.60
_exptl_absorpt_coefficient_mu 0.191
_exptl_absorpt_correction_T_max 0.9793
_exptl_absorpt_correction_T_min 0.9503
_exptl_absorpt_correction_type multi-scan
_exptl_absorpt_process_details SADABS
_exptl_crystal_colour Colourless
_exptl_crystal_density_diffrn 1.406
_exptl_crystal_density_meas ?
_exptl_crystal_density_method 'not measured'
_exptl_crystal_description Needle
_exptl_crystal_F_000 1048
_exptl_crystal_size_max 0.27
_exptl_crystal_size_mid 0.15
_exptl_crystal_size_min 0.11
_refine_diff_density_max 1.743
_refine_diff_density_min -0.675
_refine_diff_density_rms 0.074
_refine_ls_extinction_coef 0.0000(12)
_refine_ls_extinction_expression Fc^*^=kFc[1+0.001xFc^2^\l^3^/sin(2\q)]^-1/4^
_refine_ls_extinction_method SHELXL
_refine_ls_goodness_of_fit_ref 1.031
_refine_ls_hydrogen_treatment mixed
_refine_ls_matrix_type full
_refine_ls_number_parameters 326
_refine_ls_number_reflns 4124
_refine_ls_number_restraints 0
_refine_ls_restrained_S_all 1.031
_refine_ls_R_factor_all 0.1404
_refine_ls_R_factor_gt 0.0901
_refine_ls_shift/su_max 2.215
_refine_ls_shift/su_mean 0.007
_refine_ls_structure_factor_coef Fsqd
_refine_ls_weighting_details 'calc w=1/[\s^2^(Fo^2^)+(0.1190P)^2^+5.6955P] where P=(Fo^2^+2Fc^2^)/3'
_refine_ls_weighting_scheme calc
_refine_ls_wR_factor_gt 0.2288
_refine_ls_wR_factor_ref 0.2672
_reflns_number_gt 2592
_reflns_number_total 4124
_reflns_threshold_expression >2\s(I)
_cod_data_source_file c4cc07170k2.cif
_cod_data_source_block dgout
_cod_depositor_comments
;
The following automatic conversions were performed:

'_exptl_crystal_density_meas' value 'not measured' was changed to '?'
- the value is perceived as not measured.

Automatic conversion script
Id: cif_fix_values 3008 2015-01-20 13:52:24Z robertas 
;
_cod_original_sg_symbol_H-M 'P2(1)/c  '
_cod_database_code 7116039

loop_
_symmetry_equiv_pos_as_xyz
'x, y, z'
'-x, y+1/2, -z+1/2'
'-x, -y, -z'
'x, -y-1/2, z-1/2'

loop_
_atom_site_label
_atom_site_type_symbol
_atom_site_fract_x
_atom_site_fract_y
_atom_site_fract_z
_atom_site_U_iso_or_equiv
_atom_site_adp_type
_atom_site_occupancy
_atom_site_symmetry_multiplicity
_atom_site_calc_flag
_atom_site_refinement_flags
C1 C 0.6907(3) -0.5389(6) 0.1630(2) 0.0413(11) Uani 1 1 d .
C2 C 0.5376(4) -0.3679(7) 0.1575(3) 0.0640(15) Uani 1 1 d .
H2A H 0.4771 -0.3866 0.1706 0.096 Uiso 1 1 calc R
H2B H 0.5266 -0.3504 0.1134 0.096 Uiso 1 1 calc R
H2C H 0.5683 -0.2699 0.1782 0.096 Uiso 1 1 calc R
C3 C 0.5738(4) -0.6518(7) 0.2043(2) 0.0590(14) Uani 1 1 d .
H3 H 0.5147 -0.6658 0.2169 0.071 Uiso 1 1 calc R
C4 C 0.6461(4) -0.7627(7) 0.2138(2) 0.0557(14) Uani 1 1 d .
H4 H 0.6470 -0.8664 0.2338 0.067 Uiso 1 1 calc R
C5 C 0.8108(3) -0.7602(6) 0.1844(2) 0.0425(11) Uani 1 1 d .
C6 C 0.8364(4) -0.9184(7) 0.2091(2) 0.0554(13) Uani 1 1 d .
H6 H 0.7944 -0.9793 0.2289 0.067 Uiso 1 1 calc R
C7 C 0.9236(4) -0.9827(7) 0.2039(3) 0.0630(15) Uani 1 1 d .
H7 H 0.9421 -1.0880 0.2208 0.076 Uiso 1 1 calc R
C8 C 0.9858(4) -0.8924(7) 0.1737(3) 0.0648(15) Uani 1 1 d .
H8 H 1.0451 -0.9384 0.1699 0.078 Uiso 1 1 calc R
C9 C 0.9603(4) -0.7372(6) 0.1495(2) 0.0513(12) Uani 1 1 d .
H9 H 1.0026 -0.6786 0.1293 0.062 Uiso 1 1 calc R
C10 C 0.8716(3) -0.6639(6) 0.1545(2) 0.0406(11) Uani 1 1 d .
C11 C 0.8406(3) -0.5000(6) 0.1286(2) 0.0394(11) Uani 1 1 d .
C12 C 0.7509(3) -0.4379(6) 0.13266(19) 0.0394(11) Uani 1 1 d .
C13 C 0.7181(3) -0.2781(6) 0.1080(2) 0.0438(11) Uani 1 1 d .
C14 C 0.6924(3) -0.1425(7) 0.0863(2) 0.0465(12) Uani 1 1 d .
C15 C 0.6636(3) 0.0172(6) 0.0597(2) 0.0468(12) Uani 1 1 d .
C16 C 0.7249(4) 0.1050(7) 0.0280(3) 0.0636(15) Uani 1 1 d .
H16 H 0.7843 0.0587 0.0246 0.076 Uiso 1 1 calc R
C17 C 0.6984(6) 0.2602(8) 0.0014(3) 0.0802(19) Uani 1 1 d .
H17 H 0.7396 0.3177 -0.0200 0.096 Uiso 1 1 calc R
C18 C 0.6118(6) 0.3286(8) 0.0066(3) 0.082(2) Uani 1 1 d .
H18 H 0.5943 0.4333 -0.0112 0.098 Uiso 1 1 calc R
C19 C 0.5503(5) 0.2460(8) 0.0376(3) 0.0799(19) Uani 1 1 d .
H19 H 0.4914 0.2945 0.0410 0.096 Uiso 1 1 calc R
C20 C 0.5759(4) 0.0880(7) 0.0643(3) 0.0630(15) Uani 1 1 d .
H20 H 0.5337 0.0308 0.0850 0.076 Uiso 1 1 calc R
C21 C 0.9061(3) -0.4001(6) 0.0955(2) 0.0434(11) Uani 1 1 d .
C22 C 0.8769(4) -0.3574(7) 0.0333(2) 0.0556(13) Uani 1 1 d .
H22 H 0.8162 -0.3899 0.0123 0.067 Uiso 1 1 calc R
C23 C 0.9370(5) -0.2674(8) 0.0025(3) 0.0736(18) Uani 1 1 d .
H23 H 0.9167 -0.2378 -0.0390 0.088 Uiso 1 1 calc R
C24 C 1.0267(5) -0.2217(8) 0.0331(4) 0.084(2) Uani 1 1 d .
H24 H 1.0673 -0.1611 0.0121 0.100 Uiso 1 1 calc R
C25 C 1.0574(4) -0.2642(8) 0.0943(4) 0.0730(17) Uani 1 1 d .
H25 H 1.1188 -0.2336 0.1147 0.088 Uiso 1 1 calc R
C26 C 0.9969(4) -0.3525(6) 0.1255(3) 0.0545(13) Uani 1 1 d .
H26 H 1.0174 -0.3802 0.1671 0.065 Uiso 1 1 calc R
C27 C 0.2961(6) 0.1135(10) 0.1527(4) 0.095(2) Uani 1 1 d .
N1 N 0.5996(3) -0.5144(5) 0.17334(18) 0.0500(11) Uani 1 1 d .
N2 N 0.7198(3) -0.6926(5) 0.18775(17) 0.0458(10) Uani 1 1 d .
O1 O 0.3382(4) 0.3794(9) 0.1044(3) 0.140(2) Uani 1 1 d .
O2 O 0.3486(3) 0.3747(6) 0.2164(2) 0.0874(14) Uani 1 1 d .
O3 O 0.1919(3) 0.3750(7) 0.1500(2) 0.1037(17) Uani 1 1 d .
F1 F 0.3852(3) 0.0549(6) 0.1621(2) 0.1190(16) Uani 1 1 d .
F2 F 0.2459(4) 0.0522(6) 0.1017(2) 0.1376(19) Uani 1 1 d .
F3 F 0.2528(4) 0.0489(8) 0.2003(3) 0.154(2) Uani 1 1 d .
S1 S 0.28973(11) 0.3358(2) 0.15844(9) 0.0818(6) Uani 1 1 d .

loop_
_atom_site_aniso_label
_atom_site_aniso_U_11
_atom_site_aniso_U_22
_atom_site_aniso_U_33
_atom_site_aniso_U_23
_atom_site_aniso_U_13
_atom_site_aniso_U_12
C1 0.034(2) 0.050(3) 0.040(2) -0.001(2) 0.0052(19) -0.001(2)
C2 0.041(3) 0.080(4) 0.073(4) 0.004(3) 0.016(3) 0.007(3)
C3 0.045(3) 0.078(4) 0.056(3) 0.005(3) 0.016(2) -0.014(3)
C4 0.056(3) 0.064(3) 0.050(3) 0.011(3) 0.016(2) -0.019(3)
C5 0.046(3) 0.044(3) 0.036(2) -0.002(2) 0.003(2) -0.003(2)
C6 0.062(3) 0.054(3) 0.051(3) 0.010(2) 0.010(3) -0.004(3)
C7 0.077(4) 0.045(3) 0.066(4) 0.010(3) 0.009(3) 0.007(3)
C8 0.065(3) 0.053(3) 0.076(4) -0.003(3) 0.010(3) 0.014(3)
C9 0.051(3) 0.050(3) 0.055(3) -0.005(2) 0.015(2) 0.004(2)
C10 0.043(3) 0.046(3) 0.034(2) -0.002(2) 0.0088(19) -0.004(2)
C11 0.037(2) 0.046(3) 0.035(2) 0.000(2) 0.0044(18) -0.002(2)
C12 0.039(2) 0.045(3) 0.034(2) 0.001(2) 0.0070(19) -0.004(2)
C13 0.036(2) 0.053(3) 0.043(3) -0.001(2) 0.010(2) -0.003(2)
C14 0.041(3) 0.053(3) 0.046(3) 0.001(2) 0.010(2) 0.000(2)
C15 0.050(3) 0.044(3) 0.044(3) -0.003(2) 0.002(2) 0.002(2)
C16 0.070(4) 0.056(3) 0.067(4) 0.001(3) 0.018(3) 0.003(3)
C17 0.116(6) 0.054(4) 0.072(4) 0.010(3) 0.018(4) -0.005(4)
C18 0.122(6) 0.047(3) 0.064(4) 0.010(3) -0.015(4) 0.007(4)
C19 0.080(4) 0.063(4) 0.087(5) -0.009(4) -0.010(4) 0.028(3)
C20 0.057(3) 0.061(3) 0.069(4) -0.005(3) 0.006(3) 0.007(3)
C21 0.039(2) 0.044(3) 0.050(3) 0.003(2) 0.016(2) 0.003(2)
C22 0.053(3) 0.062(3) 0.055(3) 0.007(3) 0.018(2) 0.005(3)
C23 0.074(4) 0.083(4) 0.074(4) 0.029(3) 0.038(3) 0.014(3)
C24 0.074(4) 0.071(4) 0.119(6) 0.030(4) 0.053(4) 0.007(3)
C25 0.045(3) 0.063(4) 0.114(5) 0.006(4) 0.021(3) -0.006(3)
C26 0.048(3) 0.050(3) 0.068(3) 0.004(3) 0.016(2) -0.002(2)
C27 0.085(5) 0.093(5) 0.097(5) -0.024(4) -0.014(4) 0.011(4)
N1 0.038(2) 0.065(3) 0.047(2) 0.001(2) 0.0083(17) -0.0057(19)
N2 0.042(2) 0.054(3) 0.041(2) 0.0054(19) 0.0079(17) -0.0090(19)
O1 0.141(5) 0.179(6) 0.113(4) 0.056(4) 0.060(4) -0.031(4)
O2 0.059(2) 0.104(3) 0.094(3) -0.045(3) -0.001(2) -0.003(2)
O3 0.050(2) 0.117(4) 0.136(4) -0.015(3) -0.005(2) 0.025(2)
F1 0.102(3) 0.090(3) 0.168(4) 0.000(3) 0.031(3) 0.035(2)
F2 0.178(5) 0.106(3) 0.111(4) -0.046(3) -0.019(3) -0.023(3)
F3 0.116(4) 0.193(6) 0.147(4) 0.091(4) 0.005(3) -0.039(4)
S1 0.0569(9) 0.0803(12) 0.1000(13) -0.0254(10) -0.0069(8) 0.0113(8)

loop_
_atom_type_symbol
_atom_type_description
_atom_type_scat_dispersion_real
_atom_type_scat_dispersion_imag
_atom_type_scat_source
C C 0.0033 0.0016 'International Tables Vol C Tables 4.2.6.8 and 6.1.1.4'
H H 0.0000 0.0000 'International Tables Vol C Tables 4.2.6.8 and 6.1.1.4'
N N 0.0061 0.0033 'International Tables Vol C Tables 4.2.6.8 and 6.1.1.4'
O O 0.0106 0.0060 'International Tables Vol C Tables 4.2.6.8 and 6.1.1.4'
F F 0.0171 0.0103 'International Tables Vol C Tables 4.2.6.8 and 6.1.1.4'
S S 0.1246 0.1234 'International Tables Vol C Tables 4.2.6.8 and 6.1.1.4'

loop_
_geom_angle_atom_site_label_1
_geom_angle_atom_site_label_2
_geom_angle_atom_site_label_3
_geom_angle
N1 C1 N2 106.6(4)
N1 C1 C12 131.6(4)
N2 C1 C12 121.8(4)
N1 C2 H2A 109.5
N1 C2 H2B 109.5
H2A C2 H2B 109.5
N1 C2 H2C 109.5
H2A C2 H2C 109.5
H2B C2 H2C 109.5
C4 C3 N1 109.6(4)
C4 C3 H3 125.2
N1 C3 H3 125.2
C3 C4 N2 106.3(5)
C3 C4 H4 126.8
N2 C4 H4 126.8
C10 C5 C6 122.6(5)
C10 C5 N2 117.5(4)
C6 C5 N2 119.9(4)
C7 C6 C5 118.9(5)
C7 C6 H6 120.6
C5 C6 H6 120.6
C6 C7 C8 120.5(5)
C6 C7 H7 119.7
C8 C7 H7 119.7
C9 C8 C7 120.3(5)
C9 C8 H8 119.8
C7 C8 H8 119.8
C8 C9 C10 121.4(5)
C8 C9 H9 119.3
C10 C9 H9 119.3
C5 C10 C9 116.3(4)
C5 C10 C11 120.4(4)
C9 C10 C11 123.3(4)
C12 C11 C10 120.5(4)
C12 C11 C21 119.9(4)
C10 C11 C21 119.5(4)
C11 C12 C1 117.8(4)
C11 C12 C13 122.2(4)
C1 C12 C13 120.0(4)
C14 C13 C12 178.3(5)
C13 C14 C15 178.7(5)
C16 C15 C20 118.7(5)
C16 C15 C14 119.5(5)
C20 C15 C14 121.8(5)
C17 C16 C15 120.7(6)
C17 C16 H16 119.6
C15 C16 H16 119.6
C18 C17 C16 119.8(6)
C18 C17 H17 120.1
C16 C17 H17 120.1
C17 C18 C19 120.9(6)
C17 C18 H18 119.5
C19 C18 H18 119.5
C18 C19 C20 119.9(6)
C18 C19 H19 120.1
C20 C19 H19 120.1
C15 C20 C19 120.0(6)
C15 C20 H20 120.0
C19 C20 H20 120.0
C26 C21 C22 118.7(4)
C26 C21 C11 121.0(4)
C22 C21 C11 120.2(4)
C23 C22 C21 120.5(5)
C23 C22 H22 119.7
C21 C22 H22 119.7
C22 C23 C24 119.7(6)
C22 C23 H23 120.1
C24 C23 H23 120.1
C23 C24 C25 120.7(6)
C23 C24 H24 119.7
C25 C24 H24 119.7
C24 C25 C26 119.7(6)
C24 C25 H25 120.2
C26 C25 H25 120.2
C25 C26 C21 120.6(5)
C25 C26 H26 119.7
C21 C26 H26 119.7
F2 C27 F1 110.9(7)
F2 C27 F3 105.0(7)
F1 C27 F3 106.7(7)
F2 C27 S1 114.0(6)
F1 C27 S1 113.5(6)
F3 C27 S1 106.0(6)
C1 N1 C3 108.4(4)
C1 N1 C2 128.2(4)
C3 N1 C2 123.3(4)
C1 N2 C4 109.1(4)
C1 N2 C5 122.0(4)
C4 N2 C5 128.9(4)
O3 S1 O2 118.2(3)
O3 S1 O1 115.2(4)
O2 S1 O1 112.1(3)
O3 S1 C27 105.9(4)
O2 S1 C27 104.6(3)
O1 S1 C27 97.8(4)

loop_
_geom_bond_atom_site_label_1
_geom_bond_atom_site_label_2
_geom_bond_distance
C1 N1 1.358(6)
C1 N2 1.365(6)
C1 C12 1.418(6)
C2 N1 1.456(7)
C2 H2A 0.9600
C2 H2B 0.9600
C2 H2C 0.9600
C3 C4 1.333(7)
C3 N1 1.367(6)
C3 H3 0.9300
C4 N2 1.390(6)
C4 H4 0.9300
C5 C10 1.397(6)
C5 C6 1.386(7)
C5 N2 1.405(6)
C6 C7 1.355(7)
C6 H6 0.9300
C7 C8 1.390(8)
C7 H7 0.9300
C8 C9 1.360(7)
C8 H8 0.9300
C9 C10 1.401(6)
C9 H9 0.9300
C10 C11 1.452(6)
C11 C12 1.375(6)
C11 C21 1.499(6)
C12 C13 1.420(7)
C13 C14 1.203(7)
C14 C15 1.420(7)
C15 C16 1.390(7)
C15 C20 1.378(7)
C16 C17 1.383(8)
C16 H16 0.9300
C17 C18 1.359(10)
C17 H17 0.9300
C18 C19 1.362(10)
C18 H18 0.9300
C19 C20 1.401(9)
C19 H19 0.9300
C20 H20 0.9300
C21 C26 1.379(7)
C21 C22 1.390(7)
C22 C23 1.375(7)
C22 H22 0.9300
C23 C24 1.366(9)
C23 H23 0.9300
C24 C25 1.373(9)
C24 H24 0.9300
C25 C26 1.377(8)
C25 H25 0.9300
C26 H26 0.9300
C27 F2 1.300(7)
C27 F1 1.320(8)
C27 F3 1.397(9)
C27 S1 1.770(8)
O1 S1 1.510(5)
O2 S1 1.415(4)
O3 S1 1.392(4)

loop_
_geom_torsion_atom_site_label_1
_geom_torsion_atom_site_label_2
_geom_torsion_atom_site_label_3
_geom_torsion_atom_site_label_4
_geom_torsion
N1 C3 C4 N2 -0.1(6)
C10 C5 C6 C7 -0.2(7)
N2 C5 C6 C7 178.4(4)
C5 C6 C7 C8 -0.8(8)
C6 C7 C8 C9 0.9(9)
C7 C8 C9 C10 0.2(8)
C6 C5 C10 C9 1.2(7)
N2 C5 C10 C9 -177.5(4)
C6 C5 C10 C11 179.1(4)
N2 C5 C10 C11 0.4(6)
C8 C9 C10 C5 -1.1(7)
C8 C9 C10 C11 -179.0(4)
C5 C10 C11 C12 -0.6(6)
C9 C10 C11 C12 177.2(4)
C5 C10 C11 C21 -178.8(4)
C9 C10 C11 C21 -1.0(6)
C10 C11 C12 C1 0.2(6)
C21 C11 C12 C1 178.4(4)
C10 C11 C12 C13 179.9(4)
C21 C11 C12 C13 -1.9(6)
N1 C1 C12 C11 -178.8(4)
N2 C1 C12 C11 0.3(6)
N1 C1 C12 C13 1.5(7)
N2 C1 C12 C13 -179.5(4)
C11 C12 C13 C14 11(18)
C1 C12 C13 C14 -169(100)
C12 C13 C14 C15 13(38)
C13 C14 C15 C16 -21(26)
C13 C14 C15 C20 159(26)
C20 C15 C16 C17 -0.1(8)
C14 C15 C16 C17 179.6(5)
C15 C16 C17 C18 0.5(9)
C16 C17 C18 C19 -0.2(10)
C17 C18 C19 C20 -0.3(10)
C16 C15 C20 C19 -0.5(8)
C14 C15 C20 C19 179.8(5)
C18 C19 C20 C15 0.7(9)
C12 C11 C21 C26 122.5(5)
C10 C11 C21 C26 -59.3(6)
C12 C11 C21 C22 -59.1(6)
C10 C11 C21 C22 119.1(5)
C26 C21 C22 C23 -0.9(8)
C11 C21 C22 C23 -179.3(5)
C21 C22 C23 C24 0.9(9)
C22 C23 C24 C25 -0.2(10)
C23 C24 C25 C26 -0.6(10)
C24 C25 C26 C21 0.7(9)
C22 C21 C26 C25 0.0(7)
C11 C21 C26 C25 178.4(5)
N2 C1 N1 C3 0.2(5)
C12 C1 N1 C3 179.3(5)
N2 C1 N1 C2 178.1(4)
C12 C1 N1 C2 -2.8(8)
C4 C3 N1 C1 -0.1(6)
C4 C3 N1 C2 -178.1(5)
N1 C1 N2 C4 -0.2(5)
C12 C1 N2 C4 -179.5(4)
N1 C1 N2 C5 178.9(4)
C12 C1 N2 C5 -0.4(6)
C3 C4 N2 C1 0.2(6)
C3 C4 N2 C5 -178.8(4)
C10 C5 N2 C1 0.0(6)
C6 C5 N2 C1 -178.7(4)
C10 C5 N2 C4 178.9(4)
C6 C5 N2 C4 0.3(7)
F2 C27 S1 O3 54.4(8)
F1 C27 S1 O3 -177.5(6)
F3 C27 S1 O3 -60.6(5)
F2 C27 S1 O2 180.0(6)
F1 C27 S1 O2 -51.8(7)
F3 C27 S1 O2 65.0(5)
F2 C27 S1 O1 -64.7(7)
F1 C27 S1 O1 63.5(7)
F3 C27 S1 O1 -179.7(5)
